data_2214387
loop_
_publ_author_name
'Jin Lin'
'Gui-Ying Dong'

_publ_section_title
;<i>catena</i>-Poly[[bis[\m-1,4-bis(1,2,4-triazol-1-ylmethyl)benzene-\k^2^<i>N</i>^4^:<i>N</i>^4'^]copper(I)]
 perchlorate]
;
_journal_coeditor_code SG2171
_journal_issue 7
_journal_name_full 'Acta Crystallographica Section E'
_journal_page_first m1944
_journal_page_last m1944
_journal_paper_doi 10.1107/S1600536807029492
_journal_volume 63
_journal_year 2007
_chemical_formula_iupac '[Cu (C12 H12 N6)] Cl O4'
_chemical_formula_moiety 'C12 H12 Cu N6 +, Cl O4 -'
_chemical_formula_sum 'C12 H12 Cl Cu N6 O4'
_chemical_formula_weight 403.28
_chemical_name_systematic
;
catena-Poly[[bis[\m-1,4-bis(1,2,4-triazol-1-ylmethyl)benzene-
\k^2^N^4^:N^4'^]copper(I)] perchlorate]
;
_space_group_IT_number 15
_symmetry_cell_setting monoclinic
_symmetry_space_group_name_Hall '-C 2yc'
_symmetry_space_group_name_H-M 'C 1 2/c 1'
_atom_sites_solution_hydrogens geom
_atom_sites_solution_primary direct
_atom_sites_solution_secondary difmap
_audit_creation_method SHELXTL
_cell_angle_alpha 90.00
_cell_angle_beta 128.349(5)
_cell_angle_gamma 90.00
_cell_formula_units_Z 4
_cell_length_a 16.098(6)
_cell_length_b 11.550(4)
_cell_length_c 10.687(4)
_cell_measurement_reflns_used 670
_cell_measurement_temperature 293(2)
_cell_measurement_theta_max 25.17
_cell_measurement_theta_min 3.22
_cell_volume 1558.3(10)
_computing_cell_refinement 'SAINT (Bruker, 2001)'
_computing_data_collection 'SMART (Bruker, 2001)'
_computing_data_reduction SAINT
_computing_molecular_graphics SHELXTL
_computing_publication_material 'SHELXTL and local programs'
_computing_structure_refinement SHELXTL
_computing_structure_solution 'SHELXTL (Sheldrick, 2001)'
_diffrn_ambient_temperature 293(2)
_diffrn_measured_fraction_theta_full 0.998
_diffrn_measured_fraction_theta_max 0.998
_diffrn_measurement_device_type 'Bruker SMART CCD area-detector'
_diffrn_measurement_method '\f and \w'
_diffrn_radiation_monochromator graphite
_diffrn_radiation_source 'fine-focus sealed tube'
_diffrn_radiation_type MoK\a
_diffrn_radiation_wavelength 0.71073
_diffrn_reflns_av_R_equivalents 0.0355
_diffrn_reflns_av_sigmaI/netI 0.0438
_diffrn_reflns_limit_h_max 15
_diffrn_reflns_limit_h_min -20
_diffrn_reflns_limit_k_max 14
_diffrn_reflns_limit_k_min -11
_diffrn_reflns_limit_l_max 13
_diffrn_reflns_limit_l_min -13
_diffrn_reflns_number 4433
_diffrn_reflns_theta_full 26.35
_diffrn_reflns_theta_max 26.35
_diffrn_reflns_theta_min 2.60
_exptl_absorpt_coefficient_mu 1.605
_exptl_absorpt_correction_T_max 0.788000
_exptl_absorpt_correction_T_min 0.684346
_exptl_absorpt_correction_type multi-scan
_exptl_absorpt_process_details '(SADABS; Sheldrick, 2004)'
_exptl_crystal_colour Colorless
_exptl_crystal_density_diffrn 1.719
_exptl_crystal_density_method 'not measured'
_exptl_crystal_description Block
_exptl_crystal_F_000 816
_exptl_crystal_size_max 0.25
_exptl_crystal_size_mid 0.20
_exptl_crystal_size_min 0.15
_refine_diff_density_max 0.542
_refine_diff_density_min -0.351
_refine_ls_extinction_method none
_refine_ls_goodness_of_fit_ref 1.095
_refine_ls_hydrogen_treatment constr
_refine_ls_matrix_type full
_refine_ls_number_parameters 165
_refine_ls_number_reflns 1595
_refine_ls_number_restraints 188
_refine_ls_restrained_S_all 1.211
_refine_ls_R_factor_all 0.0778
_refine_ls_R_factor_gt 0.0463
_refine_ls_shift/su_max 0.077
_refine_ls_shift/su_mean 0.008
_refine_ls_structure_factor_coef Fsqd
_refine_ls_weighting_details 'calc w=1/[\s^2^(Fo^2^)+(0.0372P)^2^+2.5014P] where P=(Fo^2^+2Fc^2^)/3'
_refine_ls_weighting_scheme calc
_refine_ls_wR_factor_gt 0.0954
_refine_ls_wR_factor_ref 0.1069
_reflns_number_gt 1106
_reflns_number_total 1595
_reflns_threshold_expression I>2\s(I)
_cod_data_source_file sg2171.cif
_cod_data_source_block I
_cod_depositor_comments
;
The following automatic conversions were performed:
'_symmetry_cell_setting' value 'Monoclinic' changed to 'monoclinic'
according to '/home/saulius/struct/CIF-dictionaries/cif_core.dic'
dictionary named 'cif_core.dic' version 2.4.1 from 2010-06-29.

Automatic conversion script
Id: cif_fix_enum 1527 2010-12-29 10:47:43Z saulius 

The following automatic conversions were performed:

'_symmetry_cell_setting' value 'Monoclinic' changed to 'monoclinic'
according to /home/saulius/struct/CIF-dictionaries/cif_core.dic
dictionary named 'cif_core.dic' version 2.4.1 from 2010-06-29.

Automatic conversion script
Id: cif_fix_values 1715 2011-07-08 13:25:40Z adriana 
;
_cod_original_cell_volume 1558.4(10)
_cod_original_sg_symbol_H-M 'C 2/c'
_cod_database_code 2214387

loop_
_symmetry_equiv_pos_as_xyz
'x, y, z'
'-x, y, -z+1/2'
'x+1/2, y+1/2, z'
'-x+1/2, y+1/2, -z+1/2'
'-x, -y, -z'
'x, -y, z-1/2'
'-x+1/2, -y+1/2, -z'
'x+1/2, -y+1/2, z-1/2'

loop_
_atom_site_type_symbol
_atom_site_label
_atom_site_fract_x
_atom_site_fract_y
_atom_site_fract_z
_atom_site_U_iso_or_equiv
_atom_site_adp_type
_atom_site_calc_flag
_atom_site_refinement_flags
_atom_site_occupancy
_atom_site_disorder_group
Cu Cu1 1.0000 0.55003(7) 0.7500 0.0571(3) Uani d S 1 .
C C1 0.8162(3) 0.4702(3) 0.7079(4) 0.0428(9) Uani d . 1 .
H H1 0.7953 0.4219 0.6234 0.051 Uiso calc R 1 .
C C2 0.8950(3) 0.5942(3) 0.8917(4) 0.0424(9) Uani d . 1 .
H H2 0.9431 0.6509 0.9610 0.051 Uiso calc R 1 .
C C3 0.6806(3) 0.4100(4) 0.7408(5) 0.0500(11) Uani d . 1 .
H H3A 0.6478 0.3664 0.6430 0.060 Uiso calc R 1 .
H H3B 0.6279 0.4623 0.7258 0.060 Uiso calc R 1 .
C C4 0.7177(3) 0.3277(3) 0.8767(4) 0.0386(9) Uani d . 1 .
C C5 0.8028(3) 0.2532(3) 0.9363(5) 0.0435(10) Uani d . 1 .
H H5 0.8388 0.2551 0.8940 0.052 Uiso calc R 1 .
C C6 0.8344(3) 0.1764(3) 1.0581(4) 0.0419(9) Uani d . 1 .
H H6 0.8912 0.1269 1.0965 0.050 Uiso calc R 1 .
N N1 0.8975(3) 0.5426(3) 0.7800(4) 0.0428(8) Uani d . 1 .
N N2 0.8187(3) 0.5572(3) 0.8931(4) 0.0444(8) Uani d . 1 .
N N3 0.7692(3) 0.4769(3) 0.7740(3) 0.0397(8) Uani d . 1 .
Cl Cl1 0.5000 0.67676(13) 0.7500 0.0635(5) Uani d SD 1 .
O O1 0.4610(15) 0.7125(15) 0.840(2) 0.079(7) Uani d PDU 0.188(7) 1
O O2 0.5716(14) 0.5829(14) 0.838(2) 0.107(9) Uani d PDU 0.188(7) 1
O O3 0.4091(12) 0.6380(15) 0.5978(12) 0.088(7) Uani d PDU 0.188(7) 1
O O4 0.5486(13) 0.7722(13) 0.7406(19) 0.081(7) Uani d PDU 0.188(7) 1
O O1' 0.5238(10) 0.5799(9) 0.8375(14) 0.090(5) Uani d PDU 0.312(7) 2
O O2' 0.3811(6) 0.6946(11) 0.6356(13) 0.095(5) Uani d PDU 0.312(7) 2
O O3' 0.5456(10) 0.7812(9) 0.8234(14) 0.138(7) Uani d PDU 0.312(7) 2
O O4' 0.5214(9) 0.6559(11) 0.6319(11) 0.076(4) Uani d PDU 0.312(7) 2

loop_
_atom_site_aniso_label
_atom_site_aniso_U_11
_atom_site_aniso_U_22
_atom_site_aniso_U_33
_atom_site_aniso_U_12
_atom_site_aniso_U_13
_atom_site_aniso_U_23
Cu1 0.0644(6) 0.0653(6) 0.0645(5) 0.000 0.0513(5) 0.000
C1 0.055(3) 0.042(2) 0.037(2) 0.005(2) 0.032(2) 0.0051(17)
C2 0.049(2) 0.040(2) 0.040(2) 0.0024(18) 0.029(2) 0.0043(17)
C3 0.046(3) 0.060(3) 0.041(2) -0.006(2) 0.025(2) 0.0061(19)
C4 0.039(2) 0.038(2) 0.0359(19) -0.0073(17) 0.0221(18) -0.0034(16)
C5 0.048(2) 0.050(2) 0.046(2) -0.0082(19) 0.036(2) -0.0047(18)
C6 0.038(2) 0.041(2) 0.044(2) -0.0012(17) 0.0241(19) -0.0026(17)
N1 0.050(2) 0.0454(18) 0.0406(17) 0.0073(17) 0.0319(16) 0.0091(15)
N2 0.057(2) 0.0431(19) 0.0416(17) -0.0015(17) 0.0351(17) -0.0014(15)
N3 0.051(2) 0.0395(18) 0.0338(16) 0.0006(15) 0.0288(16) 0.0054(13)
Cl1 0.0879(13) 0.0418(8) 0.0572(10) 0.000 0.0432(10) 0.000
O1 0.086(10) 0.068(11) 0.093(11) 0.016(8) 0.060(8) -0.013(8)
O2 0.119(13) 0.097(12) 0.114(12) 0.041(9) 0.076(9) 0.015(9)
O3 0.097(11) 0.095(10) 0.047(8) -0.018(9) 0.032(7) -0.019(8)
O4 0.091(10) 0.070(9) 0.058(9) -0.044(7) 0.034(7) -0.001(7)
O1' 0.080(8) 0.079(7) 0.108(8) 0.011(6) 0.057(7) 0.045(6)
O2' 0.070(7) 0.108(9) 0.110(8) 0.011(6) 0.057(6) 0.000(7)
O3' 0.154(11) 0.116(9) 0.141(10) -0.042(8) 0.090(8) -0.034(8)
O4' 0.087(8) 0.085(8) 0.057(6) 0.010(6) 0.046(5) -0.002(5)

loop_
_atom_type_symbol
_atom_type_description
_atom_type_scat_dispersion_real
_atom_type_scat_dispersion_imag
_atom_type_scat_source
C C 0.0033 0.0016 'International Tables Vol C Tables 4.2.6.8 and 6.1.1.4'
H H 0.0000 0.0000 'International Tables Vol C Tables 4.2.6.8 and 6.1.1.4'
N N 0.0061 0.0033 'International Tables Vol C Tables 4.2.6.8 and 6.1.1.4'
O O 0.0106 0.0060 'International Tables Vol C Tables 4.2.6.8 and 6.1.1.4'
Cl Cl 0.1484 0.1585 'International Tables Vol C Tables 4.2.6.8 and 6.1.1.4'
Cu Cu 0.3201 1.2651 'International Tables Vol C Tables 4.2.6.8 and 6.1.1.4'

loop_
_geom_angle_atom_site_label_1
_geom_angle_atom_site_label_2
_geom_angle_atom_site_label_3
_geom_angle_site_symmetry_1
_geom_angle_site_symmetry_3
_geom_angle
N1 Cu1 N1 2_756 . 174.7(2)
N3 C1 N1 . . 109.9(3)
N3 C1 H1 . . 125.1
N1 C1 H1 . . 125.1
N2 C2 N1 . . 114.0(4)
N2 C2 H2 . . 123.0
N1 C2 H2 . . 123.0
N3 C3 C4 . . 110.8(3)
N3 C3 H3A . . 109.5
C4 C3 H3A . . 109.5
N3 C3 H3B . . 109.5
C4 C3 H3B . . 109.5
H3A C3 H3B . . 108.1
C6 C4 C5 7_657 . 118.7(3)
C6 C4 C3 7_657 . 120.1(4)
C5 C4 C3 . . 121.2(4)
C6 C5 C4 . . 120.6(4)
C6 C5 H5 . . 119.7
C4 C5 H5 . . 119.7
C4 C6 C5 7_657 . 120.7(4)
C4 C6 H6 7_657 . 119.7
C5 C6 H6 . . 119.7
C1 N1 C2 . . 103.3(3)
C1 N1 Cu1 . . 126.1(3)
C2 N1 Cu1 . . 130.0(3)
C2 N2 N3 . . 102.8(3)
C1 N3 N2 . . 110.1(3)
C1 N3 C3 . . 129.6(3)
N2 N3 C3 . . 120.3(3)
O1' Cl1 O1' 2_656 . 68.4(12)
O1' Cl1 O3' 2_656 . 160.2(8)
O1' Cl1 O3' . . 120.6(6)
O1' Cl1 O3' 2_656 2_656 120.6(6)
O1' Cl1 O3' . 2_656 160.2(8)
O3' Cl1 O3' . 2_656 57.6(12)
O1' Cl1 O4 2_656 . 122.4(9)
O1' Cl1 O4 . . 140.8(10)
O3' Cl1 O4 . . 38.9(7)
O3' Cl1 O4 2_656 . 52.4(8)
O1' Cl1 O4 2_656 2_656 140.8(10)
O1' Cl1 O4 . 2_656 122.4(9)
O3' Cl1 O4 . 2_656 52.4(8)
O3' Cl1 O4 2_656 2_656 38.9(7)
O4 Cl1 O4 . 2_656 75.2(17)
O1' Cl1 O2 2_656 2_656 32.0(9)
O1' Cl1 O2 . 2_656 66.0(8)
O3' Cl1 O2 . 2_656 165.2(9)
O3' Cl1 O2 2_656 2_656 111.3(12)
O4 Cl1 O2 . 2_656 144.6(9)
O4 Cl1 O2 2_656 2_656 112.8(7)
O1' Cl1 O2 2_656 . 66.0(8)
O1' Cl1 O2 . . 32.0(9)
O3' Cl1 O2 . . 111.3(12)
O3' Cl1 O2 2_656 . 165.2(9)
O4 Cl1 O2 . . 112.8(7)
O4 Cl1 O2 2_656 . 144.6(9)
O2 Cl1 O2 2_656 . 81.3(17)
O1' Cl1 O3 2_656 . 45.7(8)
O1' Cl1 O3 . . 100.3(10)
O3' Cl1 O3 . . 137.0(10)
O3' Cl1 O3 2_656 . 79.5(9)
O4 Cl1 O3 . . 113.0(6)
O4 Cl1 O3 2_656 . 96.1(12)
O2 Cl1 O3 2_656 . 34.4(12)
O2 Cl1 O3 . . 110.5(7)
O1' Cl1 O3 2_656 2_656 100.3(10)
O1' Cl1 O3 . 2_656 45.7(8)
O3' Cl1 O3 . 2_656 79.5(9)
O3' Cl1 O3 2_656 2_656 137.0(10)
O4 Cl1 O3 . 2_656 96.1(12)
O4 Cl1 O3 2_656 2_656 113.0(6)
O2 Cl1 O3 2_656 2_656 110.5(7)
O2 Cl1 O3 . 2_656 34.4(12)
O3 Cl1 O3 . 2_656 143.5(14)
O1' Cl1 O1 2_656 . 128.4(9)
O1' Cl1 O1 . . 80.5(9)
O3' Cl1 O1 . . 71.3(9)
O3' Cl1 O1 2_656 . 80.6(8)
O4 Cl1 O1 . . 107.9(6)
O4 Cl1 O1 2_656 . 41.9(11)
O2 Cl1 O1 2_656 . 98.1(11)
O2 Cl1 O1 . . 106.1(6)
O3 Cl1 O1 . . 106.0(7)
O3 Cl1 O1 2_656 . 84.1(7)
O1' Cl1 O1 2_656 2_656 80.5(9)
O1' Cl1 O1 . 2_656 128.4(9)
O3' Cl1 O1 . 2_656 80.6(9)
O3' Cl1 O1 2_656 2_656 71.3(9)
O4 Cl1 O1 . 2_656 41.9(11)
O4 Cl1 O1 2_656 2_656 107.9(6)
O2 Cl1 O1 2_656 2_656 106.1(6)
O2 Cl1 O1 . 2_656 98.1(11)
O3 Cl1 O1 . 2_656 84.1(7)
O3 Cl1 O1 2_656 2_656 106.0(7)
O1 Cl1 O1 . 2_656 147.9(14)
O4 O1 Cl1 2_656 . 63.6(9)
O3 O2 Cl1 2_656 . 72.6(9)
O3 O2 O2 2_656 2_656 114.9(16)
Cl1 O2 O2 . 2_656 49.3(9)
O2 O3 Cl1 2_656 . 73.0(12)
O1 O4 Cl1 2_656 . 74.5(9)
O1 O4 O4 2_656 2_656 115.1(15)
Cl1 O4 O4 . 2_656 52.4(8)
O4' O1' Cl1 2_656 . 69.8(6)
O4' O1' O1' 2_656 2_656 112.0(10)
Cl1 O1' O1' . 2_656 55.8(6)
O3' O2' Cl1 2_656 . 56.3(6)
O3' O3' O2' 2_656 2_656 118.1(10)
O3' O3' Cl1 2_656 . 61.2(6)
O2' O3' Cl1 2_656 . 66.3(6)
O1' O4' Cl1 2_656 . 56.6(6)

loop_
_geom_bond_atom_site_label_1
_geom_bond_atom_site_label_2
_geom_bond_site_symmetry_2
_geom_bond_distance
Cu1 N1 2_756 1.868(3)
Cu1 N1 . 1.868(3)
C1 N3 . 1.318(5)
C1 N1 . 1.325(5)
C1 H1 . 0.9300
C2 N2 . 1.309(5)
C2 N1 . 1.358(5)
C2 H2 . 0.9300
C3 N3 . 1.459(5)
C3 C4 . 1.515(5)
C3 H3A . 0.9700
C3 H3B . 0.9700
C4 C6 7_657 1.385(5)
C4 C5 . 1.392(5)
C5 C6 . 1.385(5)
C5 H5 . 0.9300
C6 C4 7_657 1.385(5)
C6 H6 . 0.9300
N2 N3 . 1.362(4)
Cl1 O1' 2_656 1.352(7)
Cl1 O1' . 1.352(7)
Cl1 O3' . 1.377(8)
Cl1 O3' 2_656 1.377(7)
Cl1 O4 . 1.391(9)
Cl1 O4 2_656 1.391(9)
Cl1 O2 2_656 1.429(9)
Cl1 O2 . 1.429(9)
Cl1 O3 . 1.426(8)
Cl1 O3 2_656 1.426(8)
Cl1 O1 . 1.496(9)
Cl1 O1 2_656 1.496(9)
O1 O4 2_656 1.04(3)
O2 O3 2_656 0.84(3)
O2 O2 2_656 1.86(3)
O3 O2 2_656 0.84(3)
O4 O1 2_656 1.04(3)
O4 O4 2_656 1.70(3)
O1' O4' 2_656 1.30(2)
O1' O1' 2_656 1.52(2)
O2' O3' 2_656 1.39(2)
O3' O3' 2_656 1.33(2)
O3' O2' 2_656 1.39(2)
O4' O1' 2_656 1.30(2)

loop_
_geom_torsion_atom_site_label_1
_geom_torsion_atom_site_label_2
_geom_torsion_atom_site_label_3
_geom_torsion_atom_site_label_4
_geom_torsion_site_symmetry_1
_geom_torsion_site_symmetry_4
_geom_torsion
N3 C3 C4 C6 . 7_657 130.3(4)
N3 C3 C4 C5 . . -51.0(5)
C6 C4 C5 C6 7_657 . 0.2(6)
C3 C4 C5 C6 . . -178.5(4)
C4 C5 C6 C4 . 7_657 -0.2(6)
N3 C1 N1 C2 . . -0.9(4)
N3 C1 N1 Cu1 . . 170.7(2)
N2 C2 N1 C1 . . 0.7(4)
N2 C2 N1 Cu1 . . -170.5(3)
N1 Cu1 N1 C1 2_756 . -41.6(3)
N1 Cu1 N1 C2 2_756 . 127.8(3)
N1 C2 N2 N3 . . -0.2(4)
N1 C1 N3 N2 . . 0.9(4)
N1 C1 N3 C3 . . -176.4(3)
C2 N2 N3 C1 . . -0.4(4)
C2 N2 N3 C3 . . 177.2(3)
C4 C3 N3 C1 . . 108.9(4)
C4 C3 N3 N2 . . -68.1(5)
O1' Cl1 O1 O4 2_656 2_656 -126.6(18)
O1' Cl1 O1 O4 . 2_656 -179.1(16)
O3' Cl1 O1 O4 . 2_656 54.0(14)
O3' Cl1 O1 O4 2_656 2_656 -4.9(18)
O4 Cl1 O1 O4 . 2_656 40(2)
O2 Cl1 O1 O4 2_656 2_656 -115.3(14)
O2 Cl1 O1 O4 . 2_656 162(2)
O3 Cl1 O1 O4 . 2_656 -81(2)
O3 Cl1 O1 O4 2_656 2_656 134.8(15)
O1 Cl1 O1 O4 2_656 2_656 23.9(14)
O1' Cl1 O2 O3 2_656 2_656 -178(3)
O1' Cl1 O2 O3 . 2_656 -90(2)
O3' Cl1 O2 O3 . 2_656 24(2)
O3' Cl1 O2 O3 2_656 2_656 63(4)
O4 Cl1 O2 O3 . 2_656 66(2)
O4 Cl1 O2 O3 2_656 2_656 -31(4)
O2 Cl1 O2 O3 2_656 2_656 -148(3)
O3 Cl1 O2 O3 . 2_656 -166.7(15)
O1 Cl1 O2 O3 . 2_656 -52(2)
O1 Cl1 O2 O3 2_656 2_656 107(2)
O1' Cl1 O2 O2 2_656 2_656 -29.4(9)
O1' Cl1 O2 O2 . 2_656 57.9(19)
O3' Cl1 O2 O2 . 2_656 171.8(8)
O3' Cl1 O2 O2 2_656 2_656 -149(3)
O4 Cl1 O2 O2 . 2_656 -146.1(10)
O4 Cl1 O2 O2 2_656 2_656 117(2)
O3 Cl1 O2 O2 . 2_656 -18.5(14)
O3 Cl1 O2 O2 2_656 2_656 148(3)
O1 Cl1 O2 O2 . 2_656 96.0(11)
O1 Cl1 O2 O2 2_656 2_656 -105.2(7)
O1' Cl1 O3 O2 2_656 2_656 47.7(18)
O1' Cl1 O3 O2 . 2_656 2(2)
O3' Cl1 O3 O2 . 2_656 -160.5(17)
O3' Cl1 O3 O2 2_656 2_656 -158(2)
O4 Cl1 O3 O2 . 2_656 161(2)
O4 Cl1 O3 O2 2_656 2_656 -122.3(19)
O2 Cl1 O3 O2 . 2_656 34(3)
O3 Cl1 O3 O2 2_656 2_656 21.2(19)
O1 Cl1 O3 O2 . 2_656 -81(2)
O1 Cl1 O3 O2 2_656 2_656 130.2(19)
O1' Cl1 O4 O1 2_656 2_656 1.0(19)
O1' Cl1 O4 O1 . 2_656 96.0(17)
O3' Cl1 O4 O1 . 2_656 172(3)
O3' Cl1 O4 O1 2_656 2_656 -104.7(15)
O4 Cl1 O4 O1 2_656 2_656 -140(2)
O2 Cl1 O4 O1 2_656 2_656 -32(4)
O2 Cl1 O4 O1 . 2_656 76.2(15)
O3 Cl1 O4 O1 . 2_656 -50.0(16)
O3 Cl1 O4 O1 2_656 2_656 107.3(15)
O1 Cl1 O4 O1 . 2_656 -166.9(11)
O1' Cl1 O4 O4 2_656 2_656 141.4(8)
O1' Cl1 O4 O4 . 2_656 -123.6(12)
O3' Cl1 O4 O4 . 2_656 -47.3(14)
O3' Cl1 O4 O4 2_656 2_656 35.7(10)
O2 Cl1 O4 O4 2_656 2_656 109(2)
O2 Cl1 O4 O4 . 2_656 -143.4(10)
O3 Cl1 O4 O4 . 2_656 90.4(12)
O3 Cl1 O4 O4 2_656 2_656 -112.3(8)
O1 Cl1 O4 O4 . 2_656 -26.6(12)
O1 Cl1 O4 O4 2_656 2_656 140(2)
O1' Cl1 O1' O4' 2_656 2_656 -137.2(12)
O3' Cl1 O1' O4' . 2_656 62.5(11)
O3' Cl1 O1' O4' 2_656 2_656 -16(3)
O4 Cl1 O1' O4' . 2_656 107.6(15)
O4 Cl1 O1' O4' 2_656 2_656 0.2(12)
O2 Cl1 O1' O4' 2_656 2_656 -102.5(11)
O2 Cl1 O1' O4' . 2_656 144(3)
O3 Cl1 O1' O4' . 2_656 -103.8(13)
O3 Cl1 O1' O4' 2_656 2_656 91.9(15)
O1 Cl1 O1' O4' . 2_656 0.9(11)
O1 Cl1 O1' O4' 2_656 2_656 165.5(11)
O3' Cl1 O1' O1' . 2_656 -160.3(8)
O3' Cl1 O1' O1' 2_656 2_656 121(3)
O4 Cl1 O1' O1' . 2_656 -115.2(12)
O4 Cl1 O1' O1' 2_656 2_656 137.4(10)
O2 Cl1 O1' O1' 2_656 2_656 34.7(11)
O2 Cl1 O1' O1' . 2_656 -79(2)
O3 Cl1 O1' O1' . 2_656 33.3(12)
O3 Cl1 O1' O1' 2_656 2_656 -131.0(16)
O1 Cl1 O1' O1' . 2_656 138.1(11)
O1 Cl1 O1' O1' 2_656 2_656 -57.3(14)
O1' Cl1 O2' O3' 2_656 2_656 -133.2(9)
O1' Cl1 O2' O3' . 2_656 162.8(11)
O3' Cl1 O2' O3' . 2_656 29.7(14)
O4 Cl1 O2' O3' . 2_656 -11.3(13)
O4 Cl1 O2' O3' 2_656 2_656 46.5(9)
O2 Cl1 O2' O3' 2_656 2_656 -154.7(13)
O2 Cl1 O2' O3' . 2_656 -176.2(12)
O3 Cl1 O2' O3' . 2_656 -115.2(16)
O3 Cl1 O2' O3' 2_656 2_656 128.2(15)
O1 Cl1 O2' O3' . 2_656 91.5(11)
O1 Cl1 O2' O3' 2_656 2_656 -55.1(10)
O1' Cl1 O3' O3' 2_656 2_656 91(3)
O1' Cl1 O3' O3' . 2_656 -156.9(10)
O4 Cl1 O3' O3' . 2_656 68.6(17)
O4 Cl1 O3' O3' 2_656 2_656 -47.6(11)
O2 Cl1 O3' O3' 2_656 2_656 -44(4)
O2 Cl1 O3' O3' . 2_656 168.9(10)
O3 Cl1 O3' O3' . 2_656 3.2(18)
O3 Cl1 O3' O3' 2_656 2_656 -177.8(13)
O1 Cl1 O3' O3' . 2_656 -90.5(12)
O1 Cl1 O3' O3' 2_656 2_656 73.8(12)
O1' Cl1 O3' O2' 2_656 2_656 -55(3)
O1' Cl1 O3' O2' . 2_656 57.1(10)
O3' Cl1 O3' O2' 2_656 2_656 -146.0(15)
O4 Cl1 O3' O2' . 2_656 -77.4(16)
O4 Cl1 O3' O2' 2_656 2_656 166.4(16)
O2 Cl1 O3' O2' 2_656 2_656 170(3)
O2 Cl1 O3' O2' . 2_656 22.9(12)
O3 Cl1 O3' O2' . 2_656 -142.8(13)
O3 Cl1 O3' O2' 2_656 2_656 36.2(10)
O1 Cl1 O3' O2' . 2_656 123.5(11)
O1 Cl1 O3' O2' 2_656 2_656 -72.2(10)
O1' Cl1 O4' O1' . 2_656 42.1(14)
O3' Cl1 O4' O1' . 2_656 174.3(11)
O3' Cl1 O4' O1' 2_656 2_656 -130.2(9)
O4 Cl1 O4' O1' . 2_656 -179.8(11)
O4 Cl1 O4' O1' 2_656 2_656 -130.3(13)
O2 Cl1 O4' O1' 2_656 2_656 -18.4(14)
O2 Cl1 O4' O1' . 2_656 63.5(10)
O3 Cl1 O4' O1' . 2_656 -51.2(10)
O3 Cl1 O4' O1' 2_656 2_656 90.3(13)
O1 Cl1 O4' O1' . 2_656 -105(4)
O1 Cl1 O4' O1' 2_656 2_656 -178(2)
